data_9002634
loop_
_publ_author_name
'Wildner, M.'
'Andrut, M.'

_publ_section_title
;
 The crystal chemistry of birefringent natural uvarovites: Part II.
 Single-crystal X-ray structures
 Sample: Sar-k12
;
_journal_name_full 'American Mineralogist'
_journal_page_first 1231
_journal_page_last 1251
_journal_volume 86
_journal_year 2001
_chemical_formula_structural Ca3(Al0.538Cr1.462)2(SiO4)3
_chemical_formula_sum 'Al0.538 Ca3 Cr1.462 O12 Si3'
_chemical_name_mineral Uvarovite
_space_group_IT_number 2
_symmetry_space_group_name_Hall '-P 1 (-1/2*x+1/2*y+1/2*z,1/2*x-1/2*y+1/2*z,1/2*x+1/2*y-1/2*z)'
_symmetry_space_group_name_H-M 'I -1'
_cell_angle_alpha 90
_cell_angle_beta 90.14
_cell_angle_gamma 90.01
_cell_length_a 11.965
_cell_length_b 11.965
_cell_length_c 11.965
_cell_formula_units_Z 8
_cell_volume 1712.919
_database_code_amcsd 0002723
_exptl_crystal_density_diffrn 3.777
_cod_original_formula_sum 'Ca3 (Cr1.462 Al.538) Si3 O12'
_cod_database_code 9002634

loop_
_space_group_symop_operation_xyz
x,y,z
1/2+x,1/2+y,1/2+z
-x,-y,-z
1/2-x,1/2-y,1/2-z

loop_
_atom_site_aniso_label
_atom_site_aniso_U_11
_atom_site_aniso_U_22
_atom_site_aniso_U_33
_atom_site_aniso_U_12
_atom_site_aniso_U_13
_atom_site_aniso_U_23
Ca1 0.00410 0.00630 0.00630 0.00000 -0.00010 0.00090
Ca2 0.00410 0.00640 0.00630 0.00000 -0.00020 -0.00110
Ca3 0.00650 0.00400 0.00640 -0.00010 0.00090 0.00000
Ca4 0.00650 0.00390 0.00650 -0.00010 -0.00130 0.00000
Ca5 0.00640 0.00630 0.00400 0.00100 0.00000 0.00000
Ca6 0.00650 0.00630 0.00410 -0.00110 -0.00020 0.00000
Cr1 0.00400 0.00360 0.00370 0.00000 0.00000 -0.00010
Al1 0.00400 0.00360 0.00370 0.00000 0.00000 -0.00010
Cr2 0.00400 0.00360 0.00390 -0.00010 -0.00020 0.00010
Al2 0.00400 0.00360 0.00390 -0.00010 -0.00020 0.00010
Cr3 0.00420 0.00380 0.00390 0.00000 -0.00010 0.00000
Al3 0.00420 0.00380 0.00390 0.00000 -0.00010 0.00000
Cr4 0.00420 0.00390 0.00380 0.00010 -0.00030 0.00010
Al4 0.00420 0.00390 0.00380 0.00010 -0.00030 0.00010
Cr5 0.00410 0.00370 0.00410 0.00000 -0.00030 0.00010
Al5 0.00410 0.00370 0.00410 0.00000 -0.00030 0.00010
Cr6 0.00390 0.00370 0.00390 0.00000 -0.00020 0.00000
Al6 0.00390 0.00370 0.00390 0.00000 -0.00020 0.00000
Cr7 0.00410 0.00380 0.00390 -0.00010 -0.00020 0.00000
Al7 0.00410 0.00380 0.00390 -0.00010 -0.00020 0.00000
Cr8 0.00420 0.00370 0.00410 -0.00020 -0.00030 -0.00010
Al8 0.00420 0.00370 0.00410 -0.00020 -0.00030 -0.00010
Si1 0.00400 0.00410 0.00420 0.00000 -0.00020 0.00000
Si2 0.00400 0.00410 0.00420 -0.00020 -0.00010 0.00000
Si3 0.00520 0.00410 0.00480 -0.00010 -0.00030 0.00010
Si4 0.00470 0.00410 0.00520 -0.00020 -0.00030 0.00000
Si5 0.00430 0.00420 0.00390 -0.00010 -0.00010 -0.00010
Si6 0.00480 0.00450 0.00410 0.00000 -0.00020 0.00020
O1 0.00530 0.00620 0.00460 0.00030 -0.00060 0.00040
O2 0.00570 0.00550 0.00420 0.00040 0.00070 -0.00020
O3 0.00550 0.00640 0.00450 -0.00030 -0.00040 -0.00090
O4 0.00510 0.00630 0.00450 -0.00020 0.00050 0.00010
O5 0.00490 0.00610 0.00590 -0.00010 0.00010 -0.00060
O6 0.00480 0.00580 0.00600 0.00010 -0.00030 0.00020
O7 0.00460 0.00580 0.00610 0.00020 -0.00030 -0.00030
O8 0.00500 0.00580 0.00570 0.00000 0.00000 0.00010
O9 0.00580 0.00510 0.00550 0.00030 0.00030 -0.00010
O10 0.00590 0.00530 0.00500 -0.00060 0.00040 0.00020
O11 0.00600 0.00490 0.00490 -0.00050 0.00000 -0.00050
O12 0.00600 0.00470 0.00580 0.00030 -0.00010 0.00000
O13 0.00650 0.00500 0.00500 0.00030 -0.00010 -0.00030
O14 0.00590 0.00580 0.00450 -0.00030 0.00000 0.00010
O15 0.00580 0.00610 0.00420 0.00030 0.00010 -0.00010
O16 0.00630 0.00580 0.00470 -0.00010 -0.00020 0.00010
O17 0.00540 0.00440 0.00600 -0.00030 -0.00010 -0.00060
O18 0.00520 0.00500 0.00580 0.00030 -0.00050 0.00040
O19 0.00530 0.00510 0.00600 -0.00030 0.00020 0.00040
O20 0.00540 0.00460 0.00580 0.00020 0.00010 -0.00030
O21 0.00420 0.00610 0.00500 0.00040 0.00030 -0.00050
O22 0.00510 0.00610 0.00590 -0.00090 0.00010 -0.00040
O23 0.00440 0.00600 0.00540 -0.00040 0.00030 -0.00010
O24 0.00480 0.00640 0.00500 0.00060 -0.00010 0.00020

loop_
_atom_site_label
_atom_site_fract_x
_atom_site_fract_y
_atom_site_fract_z
_atom_site_occupancy
_atom_site_U_iso_or_equiv
Ca1 0.12500 -0.00015 0.25003 1.00000 0.00560
Ca2 0.37504 -0.00012 0.75000 1.00000 0.00560
Ca3 0.24999 0.12501 0.00000 1.00000 0.00560
Ca4 0.74998 0.37501 -0.00003 1.00000 0.00560
Ca5 0.00003 0.25016 0.12503 1.00000 0.00560
Ca6 -0.00001 0.75019 0.37484 1.00000 0.00560
Cr1 0.00000 0.00000 0.00000 0.86100 0.00380
Al1 0.00000 0.00000 0.00000 0.13900 0.00380
Cr2 0.50000 0.00000 0.50000 0.52400 0.00390
Al2 0.50000 0.00000 0.50000 0.47600 0.00390
Cr3 0.00000 0.50000 0.50000 0.91000 0.00400
Al3 0.00000 0.50000 0.50000 0.09000 0.00400
Cr4 0.50000 0.50000 0.00000 0.57200 0.00400
Al4 0.50000 0.50000 0.00000 0.42800 0.00400
Cr5 0.75000 0.25000 0.25000 0.64400 0.00390
Al5 0.75000 0.25000 0.25000 0.35600 0.00390
Cr6 0.75000 0.75000 0.75000 0.92900 0.00380
Al6 0.75000 0.75000 0.75000 0.07100 0.00380
Cr7 0.25000 0.25000 0.75000 0.86600 0.00390
Al7 0.25000 0.25000 0.75000 0.13400 0.00390
Cr8 0.25000 0.75000 0.25000 0.54300 0.00400
Al8 0.25000 0.75000 0.25000 0.45700 0.00400
Si1 0.37495 -0.00071 0.25061 1.00000 0.00410
Si2 0.12497 -0.00041 0.74957 1.00000 0.00410
Si3 0.24989 0.37564 -0.00012 1.00000 0.00470
Si4 0.75012 0.12560 -0.00021 1.00000 0.00470
Si5 -0.00044 0.24941 0.37512 1.00000 0.00410
Si6 0.00055 0.74938 0.12496 1.00000 0.00440
O1 0.03881 0.04655 0.65278 1.00000 0.00540
O2 0.46096 -0.04767 0.15413 1.00000 0.00510
O3 -0.03881 0.54625 -0.15262 1.00000 0.00550
O4 0.53912 0.45266 -0.65393 1.00000 0.00530
O5 0.65383 0.03933 0.04743 1.00000 0.00560
O6 0.15274 0.46185 -0.04671 1.00000 0.00550
O7 -0.15286 -0.03829 0.54666 1.00000 0.00550
O8 -0.65373 0.53922 0.45255 1.00000 0.00550
O9 0.04682 0.65255 0.03857 1.00000 0.00550
O10 -0.04686 0.15266 0.46143 1.00000 0.00540
O11 0.54718 -0.15407 -0.03896 1.00000 0.00530
O12 0.45301 -0.65406 0.53900 1.00000 0.00550
O13 0.79663 0.28823 -0.40270 1.00000 0.00550
O14 0.70279 0.71067 0.09642 1.00000 0.00540
O15 0.29759 0.21072 0.40398 1.00000 0.00540
O16 0.20298 0.78818 0.90310 1.00000 0.00560
O17 0.78908 0.90396 0.20299 1.00000 0.00530
O18 0.21081 0.40426 0.29702 1.00000 0.00540
O19 0.71129 0.09750 0.70299 1.00000 0.00540
O20 0.28886 -0.40303 0.79688 1.00000 0.00530
O21 0.40410 0.29770 0.21084 1.00000 0.00510
O22 0.90263 0.20371 0.78876 1.00000 0.00570
O23 -0.40396 0.79750 0.28903 1.00000 0.00530
O24 0.09705 0.70338 0.71098 1.00000 0.00540

loop_
_cod_related_entry_id
_cod_related_entry_database
_cod_related_entry_code
1 AMCSD 0002723
